data_4334046
loop_
_publ_author_name
'Tomohisa Hirano'
'Kazuhiro Uehara'
'Sayaka Uchida'
'Mitsuhiro Hibino'
'Keigo Kamata'
'Noritaka Mizuno'

_publ_contact_author_address
;
Department of Applied Chemistry, School of Engineering
The University of Tokyo
7-3-1 Hongo, Bunkyo-ku, Tokyo 113-8656 (Japan)
;
_publ_contact_author_email tmizuno@mail.ecc.u-tokyo.ac.jp
_publ_contact_author_fax (+)81-3-5841-7220
_publ_contact_author_name 'Noritaka Mizuno'
_publ_contact_author_phone (+)81-3-5841-7272
_publ_section_title
;
 Synthesis and Structural Characterization of Inorganic-Organic-Inorganic
 Hybrids of Dipalladium-Substituted \g-Keggin Silicodecatungstates
;
_journal_name_full 'Inorganic Chemistry'
_journal_page_first 2662
_journal_page_last 2670
_journal_paper_doi 10.1021/ic302703k
_journal_volume 52
_journal_year 2013
_chemical_formula_moiety 'C134 N8 O80 Pd4 Si2 W20'
_chemical_formula_sum 'C134 N8 O80 Pd4 Si2 W20'
_chemical_formula_weight 7160.2
_space_group_IT_number 14
_symmetry_cell_setting monoclinic
_symmetry_space_group_name_Hall '-P 2yab'
_symmetry_space_group_name_H-M 'P 1 21/a 1'
_audit_creation_date 2013-01-23T12:16:44-00:00
_audit_creation_method 'WinGX routine CIF_UPDATE'
_cell_angle_alpha 90
_cell_angle_beta 92.6080(10)
_cell_angle_gamma 90
_cell_formula_units_Z 2
_cell_length_a 17.0069(2)
_cell_length_b 24.7919(3)
_cell_length_c 27.3714(4)
_cell_measurement_reflns_used 0
_cell_measurement_temperature 183
_cell_measurement_theta_max 0
_cell_measurement_theta_min 0
_cell_volume 11528.7(3)
_computing_molecular_graphics 'Ortep-3 for Windows (Farrugia, 1997)'
_computing_publication_material 'WinGX publication routines (Farrugia, 1999)'
_computing_structure_refinement 'SHELXL-97 (Sheldrick, 1997)'
_computing_structure_solution 'SHELXS-86 (Sheldrick, 1986)'
_diffrn_ambient_temperature 183
_diffrn_detector_area_resol_mean 28.5714
_diffrn_measured_fraction_theta_full 0.987
_diffrn_measured_fraction_theta_max 0.987
_diffrn_measurement_details
;
scan:
    Number of images: 360
               Slice: -110.0000 - 70.0000
         Image width: 0.5000
            Exp time: 5.0000
       Rotation axis: Omega
               Omega: 0.0000
                 Chi: 45.0000
                 Phi: 0.0000
                 XTD: 44.9925
              2theta: -20.0751
scan:
    Number of images: 360
               Slice: -110.0000 - 70.0000
         Image width: 0.5000
            Exp time: 5.0000
       Rotation axis: Omega
               Omega: 0.0000
                 Chi: 45.0000
                 Phi: 90.0000
                 XTD: 44.9925
              2theta: -20.0751

;
_diffrn_measurement_device 'Rigaku MicroMax-007'
_diffrn_measurement_device_details
;
AFC10: Fixed Chi 2 circle
;
_diffrn_measurement_method dtfind.ref
_diffrn_radiation_detector Saturn724
_diffrn_radiation_monochromator 'Graphite Monochromator'
_diffrn_radiation_probe x-ray
_diffrn_radiation_source 'Rotating Anode'
_diffrn_radiation_type MoK\a
_diffrn_radiation_wavelength 0.71069
_diffrn_reflns_av_R_equivalents 0
_diffrn_reflns_limit_h_max 23
_diffrn_reflns_limit_h_min 0
_diffrn_reflns_limit_k_max 33
_diffrn_reflns_limit_k_min 0
_diffrn_reflns_limit_l_max 38
_diffrn_reflns_limit_l_min -38
_diffrn_reflns_number 32066
_diffrn_reflns_theta_full 29.63
_diffrn_reflns_theta_max 29.63
_diffrn_reflns_theta_min 1.11
_diffrn_source_current 30.0000
_diffrn_source_power 1.2000
_diffrn_source_voltage 40.0000
_exptl_absorpt_coefficient_mu 10.311
_exptl_absorpt_correction_type none
_exptl_crystal_colour yellow
_exptl_crystal_density_diffrn 2.063
_exptl_crystal_description block
_exptl_crystal_F_000 6384
_exptl_crystal_size_max 0.2
_exptl_crystal_size_mid 0.1
_exptl_crystal_size_min 0.1
_platon_squeeze_details
;
;
_refine_diff_density_max 3.739
_refine_diff_density_min -4.007
_refine_ls_extinction_method none
_refine_ls_goodness_of_fit_ref 1.112
_refine_ls_hydrogen_treatment none
_refine_ls_matrix_type full
_refine_ls_number_parameters 847
_refine_ls_number_reflns 32066
_refine_ls_number_restraints 12
_refine_ls_restrained_S_all 1.112
_refine_ls_R_factor_gt 0.0726
_refine_ls_shift/su_max 0.002
_refine_ls_structure_factor_coef Fsqd
_refine_ls_weighting_details 'calc w=1/[\s^2^(Fo^2^)+(0.1111P)^2^+183.6591P] where P=(Fo^2^+2Fc^2^)/3'
_refine_ls_weighting_scheme calc
_refine_ls_wR_factor_ref 0.2427
_reflns_number_gt 20906
_reflns_number_total 32066
_reflns_threshold_expression >2sigma(I)
_cod_data_source_file ic302703k_si_003_2.cif
_cod_data_source_block II
_cod_database_code 4334046

loop_
_symmetry_equiv_pos_as_xyz
'x, y, z'
'-x+1/2, y+1/2, -z'
'-x, -y, -z'
'x-1/2, -y-1/2, z'

loop_
_atom_site_label
_atom_site_type_symbol
_atom_site_fract_x
_atom_site_fract_y
_atom_site_fract_z
_atom_site_U_iso_or_equiv
_atom_site_adp_type
_atom_site_occupancy
_atom_site_calc_flag
_atom_site_refinement_flags
W1 W 0.88563(3) 0.43680(2) 0.26984(2) 0.03953(13) Uani 1 d .
W2 W 0.88571(3) 0.56741(2) 0.27215(2) 0.04033(13) Uani 1 d .
W3 W 1.21517(3) 0.435527(19) 0.31064(2) 0.03590(12) Uani 1 d .
W4 W 1.21622(3) 0.566283(19) 0.31312(2) 0.03557(12) Uani 1 d .
W5 W 1.06165(3) 0.360426(18) 0.24069(2) 0.03652(12) Uani 1 d .
W6 W 1.06308(3) 0.644477(18) 0.246030(19) 0.03534(12) Uani 1 d .
W7 W 0.98450(3) 0.42962(2) 0.14739(2) 0.04194(14) Uani 1 d .
W8 W 0.98386(3) 0.58023(2) 0.15049(2) 0.04143(13) Uani 1 d .
W9 W 1.17997(3) 0.42815(2) 0.17061(2) 0.04441(14) Uani 1 d .
W10 W 1.17897(3) 0.57873(2) 0.17320(2) 0.04048(13) Uani 1 d .
Pd1 Pd 0.92519(6) 0.50026(3) 0.38431(4) 0.0358(2) Uani 1 d .
Pd2 Pd 1.11849(6) 0.50014(3) 0.40486(4) 0.0352(2) Uani 1 d .
Si1 Si 1.06098(18) 0.50226(11) 0.24893(12) 0.0277(6) Uani 1 d .
O1 O 0.8892(5) 0.4440(3) 0.3366(3) 0.0348(18) Uani 1 d .
O2 O 0.8897(5) 0.5571(3) 0.3385(3) 0.0399(19) Uani 1 d .
O3 O 1.1789(5) 0.4439(3) 0.3711(3) 0.0338(17) Uani 1 d .
O4 O 1.1814(5) 0.5567(3) 0.3735(3) 0.0376(19) Uani 1 d .
O5 O 0.9735(5) 0.3874(3) 0.2714(3) 0.0362(18) Uani 1 d .
O6 O 0.9755(5) 0.5020(3) 0.2711(3) 0.0333(17) Uani 1 d .
O7 O 0.9739(5) 0.6162(3) 0.2755(3) 0.0375(19) Uani 1 d .
O8 O 0.8107(5) 0.3920(4) 0.2609(4) 0.049(2) Uani 1 d .
O9 O 0.8273(5) 0.5023(3) 0.2589(3) 0.0359(18) Uani 1 d .
O10 O 0.8095(5) 0.6132(4) 0.2669(3) 0.047(2) Uani 1 d .
O11 O 1.1336(5) 0.3862(3) 0.2893(3) 0.0385(19) Uani 1 d .
O12 O 1.1323(5) 0.5016(2) 0.2904(3) 0.0311(17) Uani 1 d .
O13 O 1.1313(5) 0.6153(3) 0.2942(3) 0.0382(19) Uani 1 d .
O14 O 1.2897(6) 0.3903(4) 0.3231(4) 0.054(3) Uani 1 d .
O15 O 1.2767(5) 0.5010(3) 0.3121(4) 0.040(2) Uani 1 d .
O16 O 1.2906(6) 0.6128(4) 0.3247(4) 0.047(2) Uani 1 d .
O17 O 1.0575(6) 0.2934(4) 0.2544(4) 0.053(3) Uani 1 d .
O18 O 1.0630(6) 0.7112(4) 0.2612(4) 0.050(2) Uani 1 d .
O19 O 0.9054(5) 0.4431(3) 0.1951(3) 0.0368(18) Uani 1 d .
O20 O 0.9055(5) 0.5638(4) 0.1978(4) 0.044(2) Uani 1 d .
O21 O 1.2335(5) 0.4410(3) 0.2340(3) 0.041(2) Uani 1 d .
O22 O 1.2335(5) 0.5631(3) 0.2364(3) 0.0390(19) Uani 1 d .
O23 O 0.9987(5) 0.3633(4) 0.1797(4) 0.047(2) Uani 1 d .
O24 O 1.1505(5) 0.3621(3) 0.1970(3) 0.0370(18) Uani 1 d .
O25 O 1.0008(5) 0.6455(3) 0.1855(3) 0.039(2) Uani 1 d .
O26 O 1.1506(6) 0.6436(3) 0.2046(3) 0.044(2) Uani 1 d .
O27 O 0.9838(5) 0.5053(3) 0.1355(3) 0.0378(19) Uani 1 d .
O28 O 0.9291(6) 0.4085(4) 0.0969(4) 0.049(2) Uani 1 d .
O29 O 0.9263(7) 0.6044(4) 0.1024(4) 0.056(3) Uani 1 d .
O30 O 1.1860(5) 0.5039(3) 0.1605(3) 0.0357(18) Uani 1 d .
O31 O 1.2549(6) 0.4067(4) 0.1365(4) 0.053(2) Uani 1 d .
O32 O 1.2550(6) 0.6022(4) 0.1384(4) 0.048(2) Uani 1 d .
O33 O 1.0896(5) 0.4231(4) 0.1246(3) 0.042(2) Uani 1 d .
O34 O 1.0897(5) 0.5860(4) 0.1264(3) 0.0394(19) Uani 1 d .
O35 O 1.0685(5) 0.4494(3) 0.2136(3) 0.0316(16) Uani 1 d .
O36 O 1.0688(5) 0.5564(3) 0.2148(3) 0.0334(17) Uani 1 d .
O37 O 0.9440(6) 0.4435(4) 0.4360(3) 0.042(2) Uani 1 d .
O38 O 0.9419(6) 0.5578(4) 0.4345(4) 0.047(2) Uani 1 d .
O39 O 1.0765(6) 0.4415(4) 0.4463(4) 0.048(2) Uani 1 d .
O40 O 1.0760(6) 0.5573(4) 0.4482(4) 0.045(2) Uani 1 d .
N1 N 0.3502(8) 0.7300(5) 0.2137(5) 0.058(3) Uiso 1 d .
N2 N 0.6895(9) 0.5323(6) 0.4910(5) 0.065(4) Uiso 1 d .
N3 N 0.7716(8) 0.4736(6) 0.0066(5) 0.062(3) Uiso 1 d .
N4 N 0.3311(11) 0.2612(7) 0.2504(7) 0.082(5) Uiso 1 d .
C1 C 1.0078(7) 0.4276(5) 0.4560(4) 0.035(2) Uiso 1 d .
C2 C 1.0067(8) 0.5722(5) 0.4568(5) 0.037(3) Uiso 1 d .
C3 C 0.9995(7) 0.3903(6) 0.5002(4) 0.039(3) Uiso 1 d .
C101 C 0.4031(9) 0.7462(6) 0.1743(6) 0.053(3) Uiso 1 d .
C102 C 0.3913(11) 0.7160(7) 0.1264(7) 0.067(4) Uiso 1 d .
C103 C 0.4448(12) 0.7413(8) 0.0873(8) 0.080(5) Uiso 1 d .
C104 C 0.423(3) 0.720(2) 0.033(2) 0.084(9) Uiso 0.46(4) d P
C154 C 0.455(3) 0.7114(19) 0.0387(17) 0.084(9) Uiso 0.54(4) d P
C105 C 0.3602(10) 0.6688(7) 0.2256(6) 0.057(4) Uiso 1 d .
C106 C 0.4414(11) 0.6518(8) 0.2448(7) 0.070(5) Uiso 1 d .
C107 C 0.445(4) 0.591(3) 0.257(2) 0.081(6) Uiso 0.37(2) d P
C108 C 0.441(3) 0.562(2) 0.213(2) 0.081(6) Uiso 0.37(2) d P
C157 C 0.443(3) 0.5885(18) 0.2376(14) 0.081(6) Uiso 0.63(2) d P
C158 C 0.515(2) 0.5696(13) 0.2681(12) 0.081(6) Uiso 0.63(2) d P
C109 C 0.3710(12) 0.7627(8) 0.2575(8) 0.072(5) Uiso 1 d .
C110 C 0.3263(16) 0.7541(11) 0.3039(10) 0.076(4) Uiso 0.733(17) d P
C111 C 0.3542(19) 0.7869(12) 0.3477(11) 0.076(4) Uiso 0.733(17) d P
C112 C 0.3313(16) 0.7958(11) 0.3911(10) 0.076(4) Uiso 0.733(17) d P
C160 C 0.388(5) 0.775(3) 0.287(3) 0.076(4) Uiso 0.267(17) d P
C161 C 0.400(5) 0.778(3) 0.347(3) 0.076(4) Uiso 0.267(17) d P
C162 C 0.422(5) 0.804(3) 0.365(3) 0.076(4) Uiso 0.267(17) d P
C113 C 0.2628(10) 0.7377(7) 0.2009(6) 0.062(4) Uiso 1 d .
C114 C 0.2412(11) 0.7914(7) 0.1804(7) 0.064(4) Uiso 1 d .
C115 C 0.1486(12) 0.7972(8) 0.1773(7) 0.071(5) Uiso 1 d D
C116 C 0.129(2) 0.8475(14) 0.1437(14) 0.091(9) Uiso 0.62(3) d PD
C166 C 0.105(4) 0.8516(18) 0.165(3) 0.091(9) Uiso 0.38(3) d PD
C201 C 0.7490(12) 0.4842(8) 0.4928(7) 0.071(5) Uiso 1 d .
C202 C 0.7140(14) 0.4335(9) 0.4682(8) 0.087(6) Uiso 1 d .
C203 C 0.7729(16) 0.3851(11) 0.4839(10) 0.109(8) Uiso 1 d .
C204 C 0.751(2) 0.3382(16) 0.4431(14) 0.144(14) Uiso 0.87(3) d P
C254 C 0.797(15) 0.383(11) 0.421(10) 0.144(14) Uiso 0.13(3) d P
C205 C 0.6180(12) 0.5228(8) 0.5229(7) 0.073(5) Uiso 1 d .
C206 C 0.6386(14) 0.5103(9) 0.5754(9) 0.084(6) Uiso 1 d .
C207 C 0.5625(16) 0.5119(10) 0.6057(10) 0.095(7) Uiso 1 d .
C208 C 0.5280(16) 0.5684(11) 0.6103(10) 0.107(8) Uiso 1 d .
C209 C 0.6581(11) 0.5429(7) 0.4377(7) 0.068(4) Uiso 1 d .
C210 C 0.7217(14) 0.5615(9) 0.4076(9) 0.094(7) Uiso 1 d .
C211 C 0.6861(16) 0.5597(11) 0.3538(10) 0.111(8) Uiso 1 d .
C212 C 0.680(3) 0.4994(12) 0.3317(16) 0.146(14) Uiso 1 d .
C213 C 0.743(4) 0.576(2) 0.503(2) 0.071(4) Uiso 0.412(17) d P
C214 C 0.694(3) 0.634(2) 0.5037(18) 0.071(4) Uiso 0.412(17) d P
C215 C 0.759(3) 0.6799(19) 0.5159(18) 0.071(4) Uiso 0.412(17) d P
C216 C 0.811(3) 0.6871(19) 0.5335(18) 0.071(4) Uiso 0.412(17) d P
C263 C 0.732(3) 0.5825(17) 0.5159(14) 0.071(4) Uiso 0.588(17) d P
C264 C 0.688(2) 0.6349(15) 0.5245(13) 0.071(4) Uiso 0.588(17) d P
C265 C 0.733(2) 0.6745(13) 0.5561(12) 0.071(4) Uiso 0.588(17) d P
C266 C 0.794(2) 0.6783(13) 0.5730(12) 0.071(4) Uiso 0.588(17) d P
C301 C 0.7748(10) 0.4132(7) 0.0167(6) 0.057(4) Uiso 1 d .
C302 C 0.8070(12) 0.3803(8) -0.0231(7) 0.078(5) Uiso 1 d .
C303 C 0.8140(13) 0.3185(9) -0.0125(8) 0.090(6) Uiso 1 d .
C304 C 0.8481(14) 0.2862(9) -0.0506(8) 0.091(6) Uiso 1 d .
C305 C 0.7210(11) 0.4870(7) -0.0402(7) 0.066(4) Uiso 1 d .
C306 C 0.6391(12) 0.4588(8) -0.0417(8) 0.079(5) Uiso 1 d .
C307 C 0.6027(19) 0.4848(12) -0.0935(11) 0.116(9) Uiso 1 d .
C308 C 0.5126(19) 0.4558(14) -0.0965(12) 0.137(11) Uiso 1 d .
C309 C 0.8528(13) 0.4957(7) 0.0016(8) 0.070(5) Uiso 1 d .
C310 C 0.8559(11) 0.5555(8) -0.0049(7) 0.071(5) Uiso 1 d .
C311 C 0.9453(11) 0.5717(7) -0.0074(7) 0.069(5) Uiso 1 d .
C312 C 0.9502(13) 0.6330(9) -0.0137(8) 0.081(6) Uiso 1 d .
C313 C 0.732(4) 0.492(2) 0.052(2) 0.063(3) Uiso 0.47(2) d P
C314 C 0.783(3) 0.5079(18) 0.0935(18) 0.063(3) Uiso 0.47(2) d P
C315 C 0.731(2) 0.5313(18) 0.1363(15) 0.063(3) Uiso 0.47(2) d P
C316 C 0.674(3) 0.4939(16) 0.1640(16) 0.063(3) Uiso 0.47(2) d P
C363 C 0.729(3) 0.5018(19) 0.047(2) 0.063(3) Uiso 0.53(2) d P
C364 C 0.776(3) 0.4936(16) 0.0990(16) 0.063(3) Uiso 0.53(2) d P
C365 C 0.725(2) 0.5074(15) 0.1444(14) 0.063(3) Uiso 0.53(2) d P
C366 C 0.680(2) 0.4575(15) 0.1617(12) 0.063(3) Uiso 0.53(2) d P
C401 C 0.2486(12) 0.2686(8) 0.2767(8) 0.080(5) Uiso 1 d .
C402 C 0.2082(18) 0.2135(13) 0.2915(11) 0.126(10) Uiso 1 d .
C403 C 0.149(7) 0.165(5) 0.304(4) 0.152(13) Uiso 0.35(2) d P
C404 C 0.134(7) 0.138(5) 0.324(4) 0.152(13) Uiso 0.35(2) d P
C453 C 0.162(3) 0.220(2) 0.334(2) 0.152(13) Uiso 0.65(2) d P
C454 C 0.109(3) 0.168(3) 0.349(2) 0.152(13) Uiso 0.65(2) d P
C405 C 0.331(2) 0.2291(14) 0.2046(14) 0.150(12) Uiso 1 d .
C406 C 0.267(2) 0.2500(17) 0.1693(15) 0.162(14) Uiso 1 d .
C407 C 0.282(3) 0.208(2) 0.1200(19) 0.141(11) Uiso 0.66(2) d P
C408 C 0.225(3) 0.148(2) 0.1378(19) 0.141(11) Uiso 0.66(2) d P
C457 C 0.227(7) 0.207(5) 0.156(4) 0.141(11) Uiso 0.34(2) d P
C458 C 0.154(6) 0.196(4) 0.158(4) 0.141(11) Uiso 0.34(2) d P
C409 C 0.344(4) 0.323(3) 0.223(2) 0.103(6) Uiso 0.53(2) d P
C410 C 0.427(3) 0.323(2) 0.2098(19) 0.103(6) Uiso 0.53(2) d P
C411 C 0.454(3) 0.384(2) 0.224(2) 0.103(6) Uiso 0.53(2) d P
C412 C 0.453(3) 0.416(2) 0.240(2) 0.103(6) Uiso 0.53(2) d P
C459 C 0.359(4) 0.321(3) 0.239(2) 0.103(6) Uiso 0.47(2) d P
C460 C 0.442(4) 0.333(3) 0.234(2) 0.103(6) Uiso 0.47(2) d P
C461 C 0.466(3) 0.381(2) 0.183(2) 0.103(6) Uiso 0.47(2) d P
C462 C 0.456(3) 0.425(2) 0.193(2) 0.103(6) Uiso 0.47(2) d P
C413 C 0.3892(19) 0.2379(14) 0.2848(12) 0.133(11) Uiso 1 d .
C414 C 0.399(2) 0.2645(15) 0.3439(14) 0.157(13) Uiso 1 d .
C415 C 0.443(5) 0.224(3) 0.391(3) 0.131(11) Uiso 0.43(3) d P
C416 C 0.423(5) 0.159(3) 0.372(3) 0.131(11) Uiso 0.43(3) d P
C465 C 0.487(3) 0.243(2) 0.365(2) 0.131(11) Uiso 0.57(3) d P
C466 C 0.475(4) 0.193(3) 0.379(2) 0.131(11) Uiso 0.57(3) d P

loop_
_atom_site_aniso_label
_atom_site_aniso_U_11
_atom_site_aniso_U_22
_atom_site_aniso_U_33
_atom_site_aniso_U_23
_atom_site_aniso_U_13
_atom_site_aniso_U_12
W1 0.0289(3) 0.0316(2) 0.0580(3) -0.0034(2) 0.0010(2) -0.00703(18)
W2 0.0285(3) 0.0314(2) 0.0611(3) 0.0080(2) 0.0026(2) 0.00406(18)
W3 0.0297(2) 0.0278(2) 0.0492(3) -0.00226(19) -0.0089(2) 0.00502(17)
W4 0.0299(2) 0.0281(2) 0.0478(3) -0.00037(19) -0.0073(2) -0.00482(17)
W5 0.0363(3) 0.0224(2) 0.0502(3) -0.00142(19) -0.0053(2) -0.00158(17)
W6 0.0350(3) 0.0225(2) 0.0483(3) 0.00125(18) -0.0009(2) 0.00062(17)
W7 0.0475(3) 0.0332(2) 0.0437(3) -0.0044(2) -0.0135(2) -0.0041(2)
W8 0.0445(3) 0.0325(2) 0.0459(3) 0.0049(2) -0.0134(2) -0.0001(2)
W9 0.0395(3) 0.0304(2) 0.0642(4) -0.0051(2) 0.0114(3) 0.0037(2)
W10 0.0377(3) 0.0308(2) 0.0537(3) -0.0022(2) 0.0098(2) -0.00666(19)
Pd1 0.0342(4) 0.0343(5) 0.0386(5) 0.0013(4) -0.0022(4) 0.0007(3)
Pd2 0.0335(4) 0.0309(4) 0.0406(5) -0.0001(4) -0.0027(4) 0.0010(3)
Si1 0.0228(13) 0.0236(14) 0.0361(16) 0.0017(11) -0.0035(11) -0.0004(10)
O1 0.036(4) 0.026(4) 0.043(5) 0.003(3) 0.001(4) 0.001(3)
O2 0.036(5) 0.030(4) 0.054(5) 0.001(4) 0.005(4) 0.000(3)
O3 0.040(5) 0.033(4) 0.028(4) 0.003(3) -0.002(3) 0.004(3)
O4 0.034(4) 0.027(4) 0.051(5) 0.002(4) -0.003(4) 0.000(3)
O5 0.033(4) 0.032(4) 0.043(5) 0.000(3) -0.003(4) -0.006(3)
O6 0.023(4) 0.030(4) 0.047(5) 0.001(3) -0.001(3) 0.001(3)
O7 0.037(5) 0.026(4) 0.049(5) 0.002(3) 0.004(4) 0.005(3)
O8 0.037(5) 0.060(6) 0.050(5) 0.013(5) 0.004(4) -0.016(4)
O9 0.029(4) 0.035(4) 0.043(5) 0.001(3) -0.008(3) -0.010(3)
O10 0.042(5) 0.056(6) 0.043(5) 0.017(4) 0.008(4) 0.010(4)
O11 0.037(5) 0.024(4) 0.054(5) 0.004(4) -0.003(4) 0.003(3)
O12 0.027(4) 0.017(3) 0.049(5) 0.000(3) -0.008(3) 0.002(3)
O13 0.040(5) 0.030(4) 0.044(5) -0.004(4) -0.009(4) -0.001(3)
O14 0.035(5) 0.046(5) 0.080(7) -0.005(5) -0.004(5) 0.013(4)
O15 0.024(4) 0.045(5) 0.049(5) -0.002(4) -0.007(4) 0.006(3)
O16 0.043(5) 0.047(5) 0.050(5) 0.008(4) -0.004(4) -0.020(4)
O17 0.056(6) 0.035(5) 0.066(6) 0.009(4) -0.021(5) -0.007(4)
O18 0.054(6) 0.040(5) 0.056(6) -0.002(4) 0.007(5) 0.004(4)
O19 0.038(5) 0.035(4) 0.037(4) -0.006(3) -0.004(4) 0.000(3)
O20 0.026(4) 0.043(5) 0.063(6) 0.009(4) -0.001(4) 0.008(4)
O21 0.032(4) 0.038(5) 0.051(5) 0.002(4) -0.011(4) -0.002(3)
O22 0.031(4) 0.038(4) 0.047(5) -0.003(4) -0.008(4) 0.002(3)
O23 0.038(5) 0.037(5) 0.065(6) 0.004(4) -0.006(4) -0.013(4)
O24 0.037(5) 0.035(4) 0.038(4) -0.002(3) -0.010(4) 0.007(3)
O25 0.039(5) 0.029(4) 0.050(5) 0.017(4) -0.003(4) 0.005(3)
O26 0.049(5) 0.028(4) 0.055(6) 0.001(4) 0.003(4) -0.018(4)
O27 0.032(4) 0.040(5) 0.041(5) 0.007(4) -0.005(4) -0.001(3)
O28 0.052(6) 0.044(5) 0.050(5) -0.012(4) -0.013(4) -0.005(4)
O29 0.067(7) 0.045(5) 0.055(6) 0.006(5) -0.009(5) 0.006(5)
O30 0.038(5) 0.027(4) 0.042(5) -0.005(3) -0.004(4) -0.002(3)
O31 0.044(5) 0.045(5) 0.069(7) -0.003(5) 0.010(5) 0.008(4)
O32 0.046(5) 0.039(5) 0.061(6) 0.000(4) 0.012(5) -0.005(4)
O33 0.037(5) 0.042(5) 0.047(5) -0.011(4) -0.003(4) -0.002(4)
O34 0.038(5) 0.039(5) 0.041(5) 0.001(4) -0.003(4) 0.005(4)
O35 0.032(4) 0.025(4) 0.038(4) -0.003(3) 0.001(3) -0.004(3)
O36 0.035(4) 0.025(4) 0.040(4) -0.006(3) -0.001(3) -0.004(3)
O37 0.047(5) 0.040(5) 0.039(5) 0.001(4) -0.007(4) 0.002(4)
O38 0.043(5) 0.048(5) 0.050(5) -0.004(4) 0.001(4) 0.005(4)
O39 0.036(5) 0.042(5) 0.068(6) 0.014(5) 0.005(4) 0.000(4)
O40 0.052(6) 0.034(5) 0.049(5) -0.009(4) -0.003(4) 0.009(4)

loop_
_atom_type_symbol
_atom_type_description
_atom_type_scat_dispersion_real
_atom_type_scat_dispersion_imag
_atom_type_scat_source
C C 0.0033 0.0016 'International Tables Vol C Tables 4.2.6.8 and 6.1.1.4'
N N 0.0061 0.0033 'International Tables Vol C Tables 4.2.6.8 and 6.1.1.4'
O O 0.0106 0.006 'International Tables Vol C Tables 4.2.6.8 and 6.1.1.4'
W W -0.849 6.8722 'International Tables Vol C Tables 4.2.6.8 and 6.1.1.4'
Pd Pd -0.9988 1.0072 'International Tables Vol C Tables 4.2.6.8 and 6.1.1.4'
Si Si 0.0817 0.0704 'International Tables Vol C Tables 4.2.6.8 and 6.1.1.4'

loop_
_geom_angle_atom_site_label_1
_geom_angle_atom_site_label_2
_geom_angle_atom_site_label_3
_geom_angle
_geom_angle_site_symmetry_1
_geom_angle_site_symmetry_3
O8 W1 O1 101.4(4) . .
O8 W1 O9 98.8(4) . .
O1 W1 O9 93.8(4) . .
O8 W1 O5 99.4(4) . .
O1 W1 O5 92.8(4) . .
O9 W1 O5 159.0(4) . .
O8 W1 O19 93.5(4) . .
O1 W1 O19 165.1(3) . .
O9 W1 O19 83.6(4) . .
O5 W1 O19 84.9(3) . .
O8 W1 O6 171.0(4) . .
O1 W1 O6 85.5(4) . .
O9 W1 O6 74.8(3) . .
O5 W1 O6 86.0(3) . .
O19 W1 O6 79.7(3) . .
O8 W1 W2 131.0(4) . .
O1 W1 W2 83.3(2) . .
O9 W1 W2 32.5(2) . .
O5 W1 W2 129.3(2) . .
O19 W1 W2 86.8(2) . .
O6 W1 W2 43.39(19) . .
O10 W2 O2 99.7(4) . .
O10 W2 O9 99.0(4) . .
O2 W2 O9 93.8(4) . .
O10 W2 O7 99.8(4) . .
O2 W2 O7 92.7(4) . .
O9 W2 O7 158.7(4) . .
O10 W2 O20 95.8(4) . .
O2 W2 O20 164.5(4) . .
O9 W2 O20 83.3(4) . .
O7 W2 O20 85.0(4) . .
O10 W2 O6 172.3(4) . .
O2 W2 O6 85.2(4) . .
O9 W2 O6 74.6(3) . .
O7 W2 O6 85.7(3) . .
O20 W2 O6 79.3(3) . .
O10 W2 W1 131.1(3) . .
O2 W2 W1 83.1(3) . .
O9 W2 W1 32.5(3) . .
O7 W2 W1 129.0(2) . .
O20 W2 W1 86.4(2) . .
O6 W2 W1 43.28(19) . .
O14 W3 O3 100.0(5) . .
O14 W3 O11 99.3(4) . .
O3 W3 O11 94.6(4) . .
O14 W3 O15 98.6(4) . .
O3 W3 O15 95.3(4) . .
O11 W3 O15 157.7(4) . .
O14 W3 O21 95.6(4) . .
O3 W3 O21 164.5(3) . .
O11 W3 O21 82.9(4) . .
O15 W3 O21 82.2(4) . .
O14 W3 O12 171.7(4) . .
O3 W3 O12 84.5(3) . .
O11 W3 O12 87.3(3) . .
O15 W3 O12 73.9(3) . .
O21 W3 O12 80.1(3) . .
O16 W4 O4 100.9(4) . .
O16 W4 O15 100.2(4) . .
O4 W4 O15 95.8(4) . .
O16 W4 O13 99.2(4) . .
O4 W4 O13 93.2(4) . .
O15 W4 O13 156.6(4) . .
O16 W4 O22 94.2(4) . .
O4 W4 O22 164.9(4) . .
O15 W4 O22 81.7(4) . .
O13 W4 O22 83.9(3) . .
O16 W4 O12 171.7(4) . .
O4 W4 O12 85.8(4) . .
O15 W4 O12 74.0(3) . .
O13 W4 O12 85.2(3) . .
O22 W4 O12 79.2(3) . .
O17 W5 O5 102.0(5) . .
O17 W5 O11 102.0(4) . .
O5 W5 O11 94.0(4) . .
O17 W5 O23 101.4(4) . .
O5 W5 O23 87.2(4) . .
O11 W5 O23 155.8(4) . .
O17 W5 O24 101.2(5) . .
O5 W5 O24 156.3(3) . .
O11 W5 O24 86.0(4) . .
O23 W5 O24 83.4(4) . .
O17 W5 O35 174.1(4) . .
O5 W5 O35 81.8(3) . .
O11 W5 O35 82.1(3) . .
O23 W5 O35 74.1(3) . .
O24 W5 O35 74.7(3) . .
O18 W6 O13 102.2(4) . .
O18 W6 O7 104.2(4) . .
O13 W6 O7 92.4(4) . .
O18 W6 O26 99.5(4) . .
O13 W6 O26 86.5(4) . .
O7 W6 O26 155.9(3) . .
O18 W6 O25 101.0(4) . .
O13 W6 O25 156.2(4) . .
O7 W6 O25 87.2(4) . .
O26 W6 O25 84.4(4) . .
O18 W6 O36 172.3(4) . .
O13 W6 O36 82.1(3) . .
O7 W6 O36 81.8(3) . .
O26 W6 O36 74.2(3) . .
O25 W6 O36 74.3(3) . .
O28 W7 O23 99.5(4) . .
O28 W7 O27 99.4(4) . .
O23 W7 O27 160.6(4) . .
O28 W7 O33 101.3(4) . .
O23 W7 O33 88.8(4) . .
O27 W7 O33 91.5(4) . .
O28 W7 O19 102.8(4) . .
O23 W7 O19 85.0(4) . .
O27 W7 O19 86.9(4) . .
O33 W7 O19 155.7(4) . .
O28 W7 O35 173.2(4) . .
O23 W7 O35 75.8(3) . .
O27 W7 O35 85.7(3) . .
O33 W7 O35 73.9(3) . .
O19 W7 O35 81.9(3) . .
O29 W8 O25 99.2(4) . .
O29 W8 O27 100.4(4) . .
O25 W8 O27 160.2(4) . .
O29 W8 O20 101.6(5) . .
O25 W8 O20 86.3(4) . .
O27 W8 O20 86.9(4) . .
O29 W8 O34 102.6(5) . .
O25 W8 O34 89.2(4) . .
O27 W8 O34 89.5(4) . .
O20 W8 O34 155.8(4) . .
O29 W8 O36 173.8(4) . .
O25 W8 O36 75.9(3) . .
O27 W8 O36 84.7(3) . .
O20 W8 O36 82.1(3) . .
O34 W8 O36 73.7(3) . .
O31 W9 O24 99.1(4) . .
O31 W9 O30 100.5(4) . .
O24 W9 O30 159.9(4) . .
O31 W9 O33 102.4(5) . .
O24 W9 O33 88.7(4) . .
O30 W9 O33 90.8(4) . .
O31 W9 O21 102.0(5) . .
O24 W9 O21 85.5(4) . .
O30 W9 O21 86.7(4) . .
O33 W9 O21 155.5(4) . .
O31 W9 O35 173.4(4) . .
O24 W9 O35 76.3(3) . .
O30 W9 O35 84.3(3) . .
O33 W9 O35 72.9(3) . .
O21 W9 O35 82.6(3) . .
O32 W10 O30 99.9(4) . .
O32 W10 O26 100.1(4) . .
O30 W10 O26 159.1(4) . .
O32 W10 O34 100.7(4) . .
O30 W10 O34 91.3(4) . .
O26 W10 O34 90.7(4) . .
O32 W10 O22 102.4(4) . .
O30 W10 O22 86.4(4) . .
O26 W10 O22 83.6(4) . .
O34 W10 O22 156.8(4) . .
O32 W10 O36 172.7(4) . .
O30 W10 O36 85.1(3) . .
O26 W10 O36 75.6(3) . .
O34 W10 O36 73.7(3) . .
O22 W10 O36 83.1(3) . .
O2 Pd1 O1 90.5(4) . .
O2 Pd1 O38 87.5(4) . .
O1 Pd1 O38 170.2(4) . .
O2 Pd1 O37 170.5(4) . .
O1 Pd1 O37 90.3(3) . .
O38 Pd1 O37 90.2(4) . .
O4 Pd2 O3 89.7(4) . .
O4 Pd2 O39 167.2(4) . .
O3 Pd2 O39 87.6(4) . .
O4 Pd2 O40 88.4(4) . .
O3 Pd2 O40 168.7(4) . .
O39 Pd2 O40 91.8(5) . .
O6 Si1 O12 113.4(5) . .
O6 Si1 O35 108.5(4) . .
O12 Si1 O35 109.2(4) . .
O6 Si1 O36 108.5(4) . .
O12 Si1 O36 109.2(4) . .
O35 Si1 O36 107.9(5) . .
W1 O1 Pd1 135.9(4) . .
W2 O2 Pd1 136.8(5) . .
W3 O3 Pd2 135.5(4) . .
W4 O4 Pd2 134.3(5) . .
W5 O5 W1 148.2(5) . .
Si1 O6 W1 129.2(4) . .
Si1 O6 W2 129.5(4) . .
W1 O6 W2 93.3(3) . .
W6 O7 W2 148.6(5) . .
W1 O9 W2 115.0(4) . .
W5 O11 W3 150.5(5) . .
Si1 O12 W3 129.0(4) . .
Si1 O12 W4 129.7(4) . .
W3 O12 W4 94.0(3) . .
W6 O13 W4 149.9(5) . .
W4 O15 W3 114.7(4) . .
W7 O19 W1 142.1(5) . .
W8 O20 W2 142.2(5) . .
W9 O21 W3 141.3(5) . .
W10 O22 W4 141.1(5) . .
W7 O23 W5 119.4(5) . .
W9 O24 W5 118.7(4) . .
W8 O25 W6 119.3(4) . .
W10 O26 W6 120.0(4) . .
W8 O27 W7 157.7(6) . .
W10 O30 W9 159.6(6) . .
W7 O33 W9 120.1(5) . .
W10 O34 W8 118.3(4) . .
Si1 O35 W7 124.8(4) . .
Si1 O35 W5 124.4(4) . .
W7 O35 W5 90.6(3) . .
Si1 O35 W9 124.4(4) . .
W7 O35 W9 92.5(3) . .
W5 O35 W9 90.1(3) . .
Si1 O36 W8 125.5(4) . .
Si1 O36 W10 124.5(4) . .
W8 O36 W10 93.3(3) . .
Si1 O36 W6 123.1(4) . .
W8 O36 W6 90.2(3) . .
W10 O36 W6 90.2(3) . .
C1 O37 Pd1 129.3(9) . .
C2 O38 Pd1 128.2(8) . .
C1 O39 Pd2 132.7(9) . .
C2 O40 Pd2 132.8(9) . .
C109 N1 C101 108.0(13) . .
C109 N1 C113 108.2(13) . .
C101 N1 C113 114.4(12) . .
C109 N1 C105 110.2(13) . .
C101 N1 C105 110.5(12) . .
C113 N1 C105 105.4(12) . .
C213 N2 C205 119(2) . .
C213 N2 C209 106(3) . .
C205 N2 C209 108.0(14) . .
C213 N2 C201 100(3) . .
C205 N2 C201 112.9(14) . .
C209 N2 C201 110.8(13) . .
C213 N2 C263 16(3) . .
C205 N2 C263 103.6(18) . .
C209 N2 C263 113.8(19) . .
C201 N2 C263 108(2) . .
C309 N3 C301 110.6(13) . .
C309 N3 C313 114(3) . .
C301 N3 C313 99(2) . .
C309 N3 C363 112(2) . .
C301 N3 C363 109(2) . .
C313 N3 C363 11(3) . .
C309 N3 C305 109.2(14) . .
C301 N3 C305 112.1(13) . .
C313 N3 C305 111(2) . .
C363 N3 C305 104(2) . .
C413 N4 C405 108(2) . .
C413 N4 C459 107(3) . .
C405 N4 C459 109(3) . .
C413 N4 C401 109.5(19) . .
C405 N4 C401 118(2) . .
C459 N4 C401 104(3) . .
C413 N4 C409 122(3) . .
C405 N4 C409 96(3) . .
C459 N4 C409 16(3) . .
C401 N4 C409 103(3) . .
O37 C1 O39 127.9(12) . .
O37 C1 C3 115.1(11) . .
O39 C1 C3 116.8(11) . .
O40 C2 O38 128.0(12) . .
O40 C2 C3 115.0(11) . 3_766
O38 C2 C3 116.9(11) . 3_766
C2 C3 C1 104.9(11) 3_766 .
N1 C101 C102 115.6(13) . .
C101 C102 C103 109.6(15) . .
C154 C103 C102 119(2) . .
C154 C103 C104 22(2) . .
C102 C103 C104 112(3) . .
C154 C104 C103 74(8) . .
C104 C154 C103 84(9) . .
C106 C105 N1 115.6(14) . .
C105 C106 C107 112(3) . .
C105 C106 C157 104(2) . .
C107 C106 C157 20(3) . .
C157 C107 C158 102(10) . .
C157 C107 C108 24(9) . .
C158 C107 C108 90(5) . .
C157 C107 C106 85(10) . .
C158 C107 C106 119(5) . .
C108 C107 C106 109(5) . .
C157 C108 C107 13(5) . .
C157 C108 C158 51(4) . .
C107 C108 C158 43(3) . .
C107 C157 C108 142(10) . .
C107 C157 C158 58(10) . .
C108 C157 C158 100(6) . .
C107 C157 C106 75(10) . .
C108 C157 C106 142(6) . .
C158 C157 C106 105(3) . .
C107 C158 C157 20(3) . .
C107 C158 C108 47(4) . .
C157 C158 C108 29(2) . .
C160 C109 N1 167(6) . .
C160 C109 C110 57(5) . .
N1 C109 C110 119.4(18) . .
C160 C110 C111 81(4) . .
C160 C110 C109 36(4) . .
C111 C110 C109 116(2) . .
C160 C110 C161 63(5) . .
C111 C110 C161 27(3) . .
C109 C110 C161 98(3) . .
C161 C111 C112 113(7) . .
C161 C111 C162 41(7) . .
C112 C111 C162 85(4) . .
C161 C111 C110 96(7) . .
C112 C111 C110 137(3) . .
C162 C111 C110 135(5) . .
C161 C111 C160 66(7) . .
C112 C111 C160 179(4) . .
C162 C111 C160 94(5) . .
C110 C111 C160 44(3) . .
C111 C112 C162 47(3) . .
C111 C112 C161 25(3) . .
C162 C112 C161 28(3) . .
C109 C160 C110 87(7) . .
C109 C160 C161 159(9) . .
C110 C160 C161 74(5) . .
C109 C160 C111 142(8) . .
C110 C160 C111 55(3) . .
C161 C160 C111 27(3) . .
C111 C161 C162 100(10) . .
C111 C161 C160 87(8) . .
C162 C161 C160 128(10) . .
C111 C161 C112 42(5) . .
C162 C161 C112 74(8) . .
C160 C161 C112 129(6) . .
C111 C161 C110 57(6) . .
C162 C161 C110 151(10) . .
C160 C161 C110 43(4) . .
C112 C161 C110 94(5) . .
C161 C162 C111 39(7) . .
C161 C162 C112 78(9) . .
C111 C162 C112 47(3) . .
C114 C113 N1 114.9(14) . .
C113 C114 C115 109.3(15) . .
C166 C115 C116 28(3) . .
C166 C115 C114 124(3) . .
C116 C115 C114 107(2) . .
C166 C116 C115 75.9(19) . .
C116 C166 C115 77(2) . .
C202 C201 N2 111.9(17) . .
C201 C202 C203 105.6(19) . .
C202 C203 C204 103(2) . .
C202 C203 C254 86(8) . .
C204 C203 C254 51(8) . .
C254 C204 C203 70(10) . .
C204 C254 C203 59(10) . .
C206 C205 N2 114.7(17) . .
C205 C206 C207 110(2) . .
C208 C207 C206 113(2) . .
C210 C209 N2 110.5(16) . .
C209 C210 C211 105(2) . .
C210 C211 C212 113(2) . .
N2 C213 C214 110(4) . .
N2 C213 C264 110(4) . .
C214 C213 C264 18.2(19) . .
C264 C214 C263 85(8) . .
C264 C214 C215 85(8) . .
C263 C214 C215 106(4) . .
C264 C214 C213 100(8) . .
C263 C214 C213 14(3) . .
C215 C214 C213 106(4) . .
C264 C214 C265 45(7) . .
C263 C214 C265 99(3) . .
C215 C214 C265 40(2) . .
C213 C214 C265 109(4) . .
C216 C215 C265 87(5) . .
C216 C215 C214 143(6) . .
C265 C215 C214 80(4) . .
C216 C215 C266 44(4) . .
C265 C215 C266 43(2) . .
C214 C215 C266 113(4) . .
C216 C215 C264 133(5) . .
C265 C215 C264 60(3) . .
C214 C215 C264 20(2) . .
C266 C215 C264 95(3) . .
C215 C216 C266 99(5) . .
C215 C216 C265 52(4) . .
C266 C216 C265 47(3) . .
C214 C263 C264 22(2) . .
C214 C263 N2 113(4) . .
C264 C263 N2 121(3) . .
C214 C264 C265 119(9) . .
C214 C264 C263 72(8) . .
C265 C264 C263 114(3) . .
C214 C264 C215 74(8) . .
C265 C264 C215 45(2) . .
C263 C264 C215 101(3) . .
C214 C264 C213 62(8) . .
C265 C264 C213 117(3) . .
C263 C264 C213 10(3) . .
C215 C264 C213 96(3) . .
C266 C265 C215 90(4) . .
C266 C265 C264 137(4) . .
C215 C265 C264 75(3) . .
C266 C265 C216 49(3) . .
C215 C265 C216 41(3) . .
C264 C265 C216 109(3) . .
C266 C265 C214 131(4) . .
C215 C265 C214 59(3) . .
C264 C265 C214 16(2) . .
C216 C265 C214 95(3) . .
C265 C266 C216 84(4) . .
C265 C266 C215 47(3) . .
C216 C266 C215 37(3) . .
C302 C301 N3 114.6(14) . .
C301 C302 C303 115.5(17) . .
C304 C303 C302 115.8(19) . .
N3 C305 C306 113.0(15) . .
C305 C306 C307 98.6(17) . .
C306 C307 C308 100(2) . .
C310 C309 N3 114.3(16) . .
C309 C310 C311 107.3(16) . .
C312 C311 C310 108.4(16) . .
C314 C313 C364 16(3) . .
C314 C313 N3 116(5) . .
C364 C313 N3 120(5) . .
C313 C314 C363 10(3) . .
C313 C314 C315 109(4) . .
C363 C314 C315 107(4) . .
C313 C314 C365 106(4) . .
C363 C314 C365 108(4) . .
C315 C314 C365 21.5(16) . .
C365 C315 C316 34(5) . .
C365 C315 C364 77(6) . .
C316 C315 C364 107(3) . .
C365 C315 C314 91(6) . .
C316 C315 C314 121(3) . .
C364 C315 C314 15(2) . .
C366 C316 C365 100(5) . .
C366 C316 C315 119(5) . .
C365 C316 C315 19(3) . .
N3 C363 C314 111(4) . .
N3 C363 C364 111(4) . .
C314 C363 C364 15(2) . .
C313 C364 C365 115(4) . .
C313 C364 C363 9(4) . .
C365 C364 C363 113(4) . .
C313 C364 C315 109(4) . .
C365 C364 C315 23.2(17) . .
C363 C364 C315 105(4) . .
C315 C365 C316 126(7) . .
C315 C365 C366 159(7) . .
C316 C365 C366 36(2) . .
C315 C365 C364 80(6) . .
C316 C365 C364 142(4) . .
C366 C365 C364 111(3) . .
C315 C365 C314 67(6) . .
C316 C365 C314 152(4) . .
C366 C365 C314 124(3) . .
C364 C365 C314 13(2) . .
C316 C366 C365 44(3) . .
C402 C401 N4 114.2(19) . .
C453 C402 C401 111(3) . .
C453 C402 C403 63(5) . .
C401 C402 C403 167(5) . .
C404 C403 C454 50(10) . .
C404 C403 C453 111(10) . .
C454 C403 C453 65(6) . .
C404 C403 C402 150(10) . .
C454 C403 C402 118(8) . .
C453 C403 C402 53(4) . .
C403 C404 C454 90(10) . .
C402 C453 C403 64(5) . .
C402 C453 C454 116(5) . .
C403 C453 C454 53(5) . .
C404 C454 C403 39(7) . .
C404 C454 C453 98(8) . .
C403 C454 C453 62(5) . .
N4 C405 C406 109(3) . .
C457 C406 C405 104(6) . .
C457 C406 C407 52(5) . .
C405 C406 C407 99(3) . .
C457 C407 C406 48(5) . .
C457 C407 C408 54(5) . .
C406 C407 C408 100(3) . .
C457 C408 C458 44(5) . .
C457 C408 C407 48(5) . .
C458 C408 C407 86(4) . .
C458 C457 C406 130(10) . .
C458 C457 C407 137(10) . .
C406 C457 C407 79(7) . .
C458 C457 C408 80(8) . .
C406 C457 C408 150(10) . .
C407 C457 C408 78(6) . .
C457 C458 C408 57(7) . .
C410 C409 C460 26(3) . .
C410 C409 N4 104(4) . .
C460 C409 N4 101(4) . .
C460 C410 C459 76(8) . .
C460 C410 C409 93(8) . .
C459 C410 C409 19(3) . .
C460 C410 C411 52(7) . .
C459 C410 C411 96(5) . .
C409 C410 C411 101(4) . .
C460 C410 C461 89(8) . .
C459 C410 C461 125(5) . .
C409 C410 C461 118(5) . .
C411 C410 C461 39(3) . .
C412 C411 C461 123(8) . .
C412 C411 C460 137(8) . .
C461 C411 C460 100(6) . .
C412 C411 C462 70(6) . .
C461 C411 C462 54(4) . .
C460 C411 C462 151(7) . .
C412 C411 C410 157(7) . .
C461 C411 C410 76(5) . .
C460 C411 C410 26(3) . .
C462 C411 C410 125(5) . .
C411 C412 C462 70(6) . .
C411 C412 C461 32(5) . .
C462 C412 C461 39(3) . .
C410 C459 C460 29(3) . .
C410 C459 N4 113(5) . .
C460 C459 N4 120(5) . .
C410 C460 C411 101(9) . .
C410 C460 C459 75(8) . .
C411 C460 C459 112(6) . .
C410 C460 C409 61(7) . .
C411 C460 C409 105(5) . .
C459 C460 C409 16(4) . .
C410 C460 C461 69(8) . .
C411 C460 C461 37(3) . .
C459 C460 C461 116(5) . .
C409 C460 C461 102(4) . .
C462 C461 C411 71(5) . .
C462 C461 C410 129(6) . .
C411 C461 C410 64(4) . .
C462 C461 C412 47(4) . .
C411 C461 C412 25(4) . .
C410 C461 C412 88(4) . .
C462 C461 C460 113(6) . .
C411 C461 C460 43(4) . .
C410 C461 C460 23(2) . .
C412 C461 C460 68(4) . .
C461 C462 C412 95(6) . .
C461 C462 C411 55(4) . .
C412 C462 C411 40(3) . .
N4 C413 C414 119(3) . .
C465 C414 C413 104(3) . .
C465 C414 C415 39(3) . .
C413 C414 C415 119(4) . .
C466 C415 C465 74(7) . .
C466 C415 C416 45(6) . .
C465 C415 C416 109(7) . .
C466 C415 C414 115(8) . .
C465 C415 C414 66(5) . .
C416 C415 C414 104(5) . .
C466 C416 C415 35(4) . .
C415 C465 C466 48(5) . .
C415 C465 C414 75(6) . .
C466 C465 C414 105(5) . .
C415 C466 C416 100(8) . .
C415 C466 C465 57(6) . .
C416 C466 C465 137(7) . .

loop_
_geom_bond_atom_site_label_1
_geom_bond_atom_site_label_2
_geom_bond_distance
_geom_bond_site_symmetry_2
W1 O8 1.699(9) .
W1 O1 1.834(9) .
W1 O9 1.920(8) .
W1 O5 1.931(8) .
W1 O19 2.093(9) .
W1 O6 2.224(8) .
W1 W2 3.2387(8) .
W2 O10 1.724(9) .
W2 O2 1.833(9) .
W2 O9 1.921(7) .
W2 O7 1.926(9) .
W2 O20 2.080(10) .
W2 O6 2.229(7) .
W3 O14 1.716(9) .
W3 O3 1.805(8) .
W3 O11 1.921(8) .
W3 O15 1.931(8) .
W3 O21 2.140(9) .
W3 O12 2.215(7) .
W4 O16 1.731(9) .
W4 O4 1.796(9) .
W4 O15 1.919(8) .
W4 O13 1.940(8) .
W4 O22 2.136(9) .
W4 O12 2.217(7) .
W5 O17 1.707(9) .
W5 O5 1.875(9) .
W5 O11 1.878(9) .
W5 O23 1.943(10) .
W5 O24 1.969(9) .
W5 O35 2.330(8) .
W6 O18 1.705(10) .
W6 O13 1.862(8) .
W6 O7 1.885(9) .
W6 O26 1.911(10) .
W6 O25 1.924(9) .
W6 O36 2.350(7) .
W7 O28 1.718(9) .
W7 O23 1.877(9) .
W7 O27 1.905(8) .
W7 O33 1.927(9) .
W7 O19 1.947(9) .
W7 O35 2.310(8) .
W8 O29 1.713(10) .
W8 O25 1.897(9) .
W8 O27 1.901(8) .
W8 O20 1.942(9) .
W8 O34 1.950(9) .
W8 O36 2.303(8) .
W9 O31 1.699(10) .
W9 O24 1.869(9) .
W9 O30 1.901(7) .
W9 O33 1.947(9) .
W9 O21 1.947(9) .
W9 O35 2.337(8) .
W10 O32 1.741(9) .
W10 O30 1.893(7) .
W10 O26 1.897(9) .
W10 O34 1.949(8) .
W10 O22 1.963(9) .
W10 O36 2.303(8) .
Pd1 O2 1.962(9) .
Pd1 O1 1.987(8) .
Pd1 O38 1.992(10) .
Pd1 O37 2.011(9) .
Pd2 O4 1.983(8) .
Pd2 O3 1.985(8) .
Pd2 O39 1.996(9) .
Pd2 O40 2.004(9) .
Si1 O6 1.601(9) .
Si1 O12 1.623(8) .
Si1 O35 1.637(8) .
Si1 O36 1.644(8) .
O37 C1 1.256(15) .
O38 C2 1.285(16) .
O39 C1 1.259(15) .
O40 C2 1.268(15) .
N1 C109 1.48(2) .
N1 C101 1.49(2) .
N1 C113 1.52(2) .
N1 C105 1.56(2) .
N2 C213 1.45(6) .
N2 C205 1.55(2) .
N2 C209 1.55(2) .
N2 C201 1.56(2) .
N2 C263 1.58(5) .
N3 C309 1.50(2) .
N3 C301 1.52(2) .
N3 C313 1.52(7) .
N3 C363 1.53(6) .
N3 C305 1.55(2) .
N4 C413 1.45(4) .
N4 C405 1.48(4) .
N4 C459 1.59(8) .
N4 C401 1.62(3) .
N4 C409 1.72(7) .
C1 C3 1.536(17) .
C2 C3 1.507(17) 3_766
C3 C2 1.507(17) 3_766
C101 C102 1.52(2) .
C102 C103 1.57(3) .
C103 C154 1.54(5) .
C103 C104 1.59(6) .
C104 C154 0.60(7) .
C105 C106 1.52(2) .
C106 C107 1.54(7) .
C106 C157 1.58(5) .
C107 C157 0.53(7) .
C107 C158 1.32(7) .
C107 C108 1.40(9) .
C108 C157 0.94(6) .
C108 C158 1.92(7) .
C157 C158 1.52(6) .
C109 C160 0.89(8) .
C109 C110 1.52(3) .
C110 C160 1.27(8) .
C110 C111 1.51(4) .
C110 C161 1.79(9) .
C111 C161 0.82(8) .
C111 C112 1.29(4) .
C111 C162 1.29(8) .
C111 C160 1.81(9) .
C112 C162 1.74(8) .
C112 C161 1.78(9) .
C160 C161 1.66(11) .
C161 C162 0.87(10) .
C113 C114 1.49(2) .
C114 C115 1.58(3) .
C115 C166 1.57(3) .
C115 C116 1.58(3) .
C116 C166 0.75(7) .
C201 C202 1.53(3) .
C202 C203 1.61(3) .
C203 C204 1.64(4) .
C203 C254 1.8(3) .
C204 C254 1.5(3) .
C205 C206 1.50(3) .
C206 C207 1.57(3) .
C207 C208 1.53(3) .
C209 C210 1.47(3) .
C210 C211 1.57(3) .
C211 C212 1.61(4) .
C213 C214 1.65(8) .
C213 C264 1.84(7) .
C214 C264 0.58(5) .
C214 C263 1.46(7) .
C214 C215 1.61(7) .
C214 C265 1.85(6) .
C215 C216 1.01(6) .
C215 C265 1.21(5) .
C215 C266 1.65(6) .
C215 C264 1.67(6) .
C216 C266 1.16(5) .
C216 C265 1.53(6) .
C263 C264 1.52(5) .
C264 C265 1.49(5) .
C265 C266 1.12(4) .
C301 C302 1.49(2) .
C302 C303 1.56(3) .
C303 C304 1.46(3) .
C305 C306 1.56(3) .
C306 C307 1.65(4) .
C307 C308 1.69(4) .
C309 C310 1.49(2) .
C310 C311 1.58(3) .
C311 C312 1.53(3) .
C313 C314 1.45(9) .
C313 C364 1.45(8) .
C314 C363 1.54(8) .
C314 C315 1.61(7) .
C314 C365 1.75(6) .
C315 C365 0.64(4) .
C315 C316 1.56(6) .
C315 C364 1.60(6) .
C316 C366 0.91(4) .
C316 C365 1.09(5) .
C363 C364 1.60(7) .
C364 C365 1.58(6) .
C365 C366 1.54(5) .
C401 C402 1.59(4) .
C402 C453 1.43(6) .
C402 C403 1.62(11) .
C403 C404 0.92(14) .
C403 C454 1.44(12) .
C403 C453 1.61(12) .
C404 C454 1.11(11) .
C453 C454 1.65(7) .
C405 C406 1.51(5) .
C406 C457 1.32(11) .
C406 C407 1.73(6) .
C407 C457 1.39(11) .
C407 C408 1.85(7) .
C408 C457 1.53(11) .
C408 C458 1.80(11) .
C457 C458 1.27(12) .
C409 C410 1.48(8) .
C409 C460 1.69(9) .
C410 C460 0.74(7) .
C410 C459 1.45(9) .
C410 C411 1.63(8) .
C410 C461 1.76(8) .
C411 C412 0.90(6) .
C411 C461 1.15(7) .
C411 C460 1.32(7) .
C411 C462 1.32(7) .
C412 C462 1.32(7) .
C412 C461 1.81(8) .
C459 C460 1.46(9) .
C460 C461 1.89(9) .
C461 C462 1.13(7) .
C413 C414 1.75(5) .
C414 C465 1.67(6) .
C414 C415 1.76(8) .
C415 C466 1.01(8) .
C415 C465 1.14(8) .
C415 C416 1.73(11) .
C416 C466 1.23(8) .
C465 C466 1.30(7) .

loop_
_platon_squeeze_void_nr
_platon_squeeze_void_average_x
_platon_squeeze_void_average_y
_platon_squeeze_void_average_z
_platon_squeeze_void_volume
_platon_squeeze_void_count_electrons
_platon_squeeze_void_content
1 -0.066 0.250 0.043 551 272 ' '
2 0.031 0.750 -0.043 551 264 ' '
3 -0.006 0.750 0.430 583 210 ' '
4 0.018 0.250 0.570 583 222 ' '
